data_4079610
loop_
_publ_author_name
'Fischer, Reinald'
'Suxdorf, Regina'
'G\"orls, Helmar'
'Westerhausen, Matthias'

_publ_section_title
;
 Synthesis, Crystal Structures, and Solution Behavior of Organomagnesium
 Derivatives of Alkane-1,4-diide as Well as -1,5-diide
;
_journal_issue 21
_journal_name_full Organometallics
_journal_page_first 7579
_journal_paper_doi 10.1021/om300880f
_journal_volume 31
_journal_year 2012
_chemical_formula_moiety 'C32 H64 Mg2 O4'
_chemical_formula_sum 'C32 H64 Mg2 O4'
_chemical_formula_weight 561.45
_space_group_IT_number 14
_symmetry_cell_setting monoclinic
_symmetry_space_group_name_Hall '-P 2yn'
_symmetry_space_group_name_H-M 'P 1 21/n 1'
_atom_sites_solution_hydrogens geom
_atom_sites_solution_primary direct
_atom_sites_solution_secondary difmap
_audit_creation_method SHELXL-97
_cell_angle_alpha 90.00
_cell_angle_beta 96.620(3)
_cell_angle_gamma 90.00
_cell_formula_units_Z 2
_cell_length_a 8.9828(4)
_cell_length_b 19.2048(9)
_cell_length_c 10.3053(3)
_cell_measurement_reflns_used 9283
_cell_measurement_temperature 133(2)
_cell_measurement_theta_max 27.49
_cell_measurement_theta_min 3.04
_cell_volume 1765.94(13)
_computing_cell_refinement DENZO
_computing_data_collection COLLECT
_computing_data_reduction DENZO
_computing_molecular_graphics SHELXTL/PC
_computing_publication_material SHELXL-97
_computing_structure_refinement 'SHELXL-97 (Sheldrick, 2008)'
_computing_structure_solution 'SHELXS-97 (Sheldrick, 2008)'
_diffrn_ambient_temperature 133(2)
_diffrn_measured_fraction_theta_full 0.981
_diffrn_measured_fraction_theta_max 0.981
_diffrn_measurement_device_type KappaCCD
_diffrn_measurement_method 'phi- + omega-scan'
_diffrn_radiation_monochromator graphite
_diffrn_radiation_source 'fine-focus sealed tube'
_diffrn_radiation_type MoK\a
_diffrn_radiation_wavelength 0.71073
_diffrn_reflns_av_R_equivalents 0.0279
_diffrn_reflns_av_sigmaI/netI 0.0338
_diffrn_reflns_limit_h_max 8
_diffrn_reflns_limit_h_min -11
_diffrn_reflns_limit_k_max 24
_diffrn_reflns_limit_k_min -24
_diffrn_reflns_limit_l_max 13
_diffrn_reflns_limit_l_min -12
_diffrn_reflns_number 9283
_diffrn_reflns_theta_full 27.49
_diffrn_reflns_theta_max 27.49
_diffrn_reflns_theta_min 3.04
_exptl_absorpt_coefficient_mu 0.098
_exptl_absorpt_correction_type none
_exptl_crystal_colour colourless
_exptl_crystal_density_diffrn 1.056
_exptl_crystal_density_method 'not measured'
_exptl_crystal_description prism
_exptl_crystal_F_000 624
_exptl_crystal_size_max 0.05
_exptl_crystal_size_mid 0.05
_exptl_crystal_size_min 0.04
_refine_diff_density_max 0.478
_refine_diff_density_min -0.392
_refine_diff_density_rms 0.044
_refine_ls_extinction_method none
_refine_ls_goodness_of_fit_ref 1.110
_refine_ls_hydrogen_treatment refall
_refine_ls_matrix_type full
_refine_ls_number_parameters 300
_refine_ls_number_reflns 3983
_refine_ls_number_restraints 0
_refine_ls_restrained_S_all 1.110
_refine_ls_R_factor_all 0.0694
_refine_ls_R_factor_gt 0.0542
_refine_ls_shift/su_max 0.009
_refine_ls_shift/su_mean 0.000
_refine_ls_structure_factor_coef Fsqd
_refine_ls_weighting_details 'calc w=1/[\s^2^(Fo^2^)+(0.0408P)^2^+1.1835P] where P=(Fo^2^+2Fc^2^)/3'
_refine_ls_weighting_scheme calc
_refine_ls_wR_factor_gt 0.1204
_refine_ls_wR_factor_ref 0.1270
_reflns_number_gt 3335
_reflns_number_total 3983
_reflns_threshold_expression >2sigma(I)
_cod_data_source_file om300880f_si_001.cif
_cod_data_source_block FO4670
_cod_original_sg_symbol_H-M 'P 21/n'
_cod_database_code 4079610

loop_
_symmetry_equiv_pos_as_xyz
'x, y, z'
'-x+1/2, y+1/2, -z+1/2'
'-x, -y, -z'
'x-1/2, -y-1/2, z-1/2'

loop_
_atom_site_label
_atom_site_type_symbol
_atom_site_fract_x
_atom_site_fract_y
_atom_site_fract_z
_atom_site_U_iso_or_equiv
_atom_site_adp_type
_atom_site_occupancy
_atom_site_symmetry_multiplicity
_atom_site_calc_flag
Mg1 Mg 0.87413(6) 0.05300(3) 0.29144(5) 0.02039(15) Uani 1 1 d
O1 O 0.76246(14) 0.12838(6) 0.39123(13) 0.0290(3) Uani 1 1 d
O2 O 0.77598(14) 0.09376(7) 0.11298(12) 0.0316(3) Uani 1 1 d
C1 C 0.7811(2) -0.05123(9) 0.31327(16) 0.0256(4) Uani 1 1 d
C2 C 0.8433(2) -0.08433(9) 0.44408(17) 0.0252(4) Uani 1 1 d
H2B H 0.955(2) -0.0893(11) 0.4475(19) 0.028(5) Uiso 1 1 d
H2A H 0.802(2) -0.1330(12) 0.447(2) 0.037(6) Uiso 1 1 d
C3 C 0.81082(19) -0.04548(9) 0.56724(16) 0.0237(3) Uani 1 1 d
H3B H 0.840(2) 0.0046(11) 0.5577(18) 0.023(5) Uiso 1 1 d
H3A H 0.700(2) -0.0431(10) 0.5690(18) 0.024(5) Uiso 1 1 d
C4 C 0.88490(19) -0.07297(10) 0.69945(17) 0.0260(4) Uani 1 1 d
C5 C 0.8293(3) -0.09832(11) 0.2057(2) 0.0388(5) Uani 1 1 d
H5C H 0.797(3) -0.0812(13) 0.118(2) 0.047(7) Uiso 1 1 d
H5B H 0.942(3) -0.1027(11) 0.214(2) 0.031(5) Uiso 1 1 d
H5A H 0.789(3) -0.1501(14) 0.213(2) 0.052(7) Uiso 1 1 d
C6 C 0.6097(2) -0.05412(11) 0.29974(19) 0.0326(4) Uani 1 1 d
H6C H 0.564(3) -0.0396(12) 0.211(2) 0.041(6) Uiso 1 1 d
H6B H 0.571(3) -0.1032(13) 0.312(2) 0.043(6) Uiso 1 1 d
H6A H 0.562(3) -0.0265(13) 0.367(2) 0.045(6) Uiso 1 1 d
C7 C 0.8308(2) -0.02545(14) 0.80427(19) 0.0386(5) Uani 1 1 d
H7C H 0.872(2) -0.0377(11) 0.893(2) 0.035(6) Uiso 1 1 d
H7B H 0.721(3) -0.0270(13) 0.801(2) 0.048(7) Uiso 1 1 d
H7A H 0.855(3) 0.0272(16) 0.787(3) 0.064(8) Uiso 1 1 d
C8 C 0.8238(2) -0.14535(12) 0.7220(2) 0.0385(5) Uani 1 1 d
H8B H 0.864(3) -0.1641(13) 0.809(2) 0.051(7) Uiso 1 1 d
H8A H 0.855(2) -0.1781(12) 0.661(2) 0.032(6) Uiso 1 1 d
H8C H 0.707(3) -0.1467(12) 0.709(2) 0.046(6) Uiso 1 1 d
C9 C 0.6369(3) 0.12277(12) 0.4677(3) 0.0490(6) Uani 1 1 d
H9A H 0.560(4) 0.0989(18) 0.412(3) 0.084(10) Uiso 1 1 d
H9B H 0.666(4) 0.0930(18) 0.544(3) 0.088(11) Uiso 1 1 d
C10 C 0.5991(3) 0.19648(14) 0.5013(4) 0.0603(8) Uani 1 1 d
H10A H 0.550(3) 0.1997(16) 0.563(3) 0.068(9) Uiso 1 1 d
H10B H 0.571(4) 0.226(2) 0.415(3) 0.093(11) Uiso 1 1 d
C11 C 0.7489(3) 0.23262(13) 0.5076(3) 0.0536(7) Uani 1 1 d
H11A H 0.740(3) 0.2881(17) 0.496(3) 0.075(9) Uiso 1 1 d
H11B H 0.816(4) 0.218(2) 0.601(4) 0.104(12) Uiso 1 1 d
C12 C 0.8186(3) 0.19903(11) 0.4000(3) 0.0484(6) Uani 1 1 d
H12B H 0.787(3) 0.2205(17) 0.324(3) 0.076(10) Uiso 1 1 d
H12A H 0.931(5) 0.199(2) 0.410(4) 0.119(14) Uiso 1 1 d
C13 C 0.6150(2) 0.09688(15) 0.0753(3) 0.0485(6) Uani 1 1 d
H13B H 0.593(3) 0.0545(16) 0.023(3) 0.069(9) Uiso 1 1 d
H13A H 0.567(3) 0.0977(14) 0.154(3) 0.057(8) Uiso 1 1 d
C14 C 0.5913(3) 0.16117(13) -0.0090(2) 0.0439(5) Uani 1 1 d
H14A H 0.500(3) 0.1600(12) -0.067(2) 0.041(6) Uiso 1 1 d
H14B H 0.592(3) 0.2013(15) 0.042(3) 0.058(8) Uiso 1 1 d
C15 C 0.7293(3) 0.16045(13) -0.0800(2) 0.0428(5) Uani 1 1 d
H15A H 0.712(3) 0.1253(13) -0.156(3) 0.050(7) Uiso 1 1 d
H15B H 0.752(3) 0.2063(17) -0.114(3) 0.074(9) Uiso 1 1 d
C16 C 0.8500(2) 0.13722(12) 0.0259(2) 0.0366(5) Uani 1 1 d
H16A H 0.894(3) 0.1773(13) 0.081(2) 0.046(7) Uiso 1 1 d
H16B H 0.930(3) 0.1094(13) -0.006(2) 0.047(7) Uiso 1 1 d

loop_
_atom_site_aniso_label
_atom_site_aniso_U_11
_atom_site_aniso_U_22
_atom_site_aniso_U_33
_atom_site_aniso_U_23
_atom_site_aniso_U_13
_atom_site_aniso_U_12
Mg1 0.0188(3) 0.0208(3) 0.0216(3) 0.0018(2) 0.0023(2) -0.0005(2)
O1 0.0287(7) 0.0224(6) 0.0375(7) -0.0034(5) 0.0102(5) -0.0004(5)
O2 0.0251(6) 0.0370(8) 0.0311(7) 0.0112(6) -0.0031(5) -0.0030(5)
C1 0.0295(9) 0.0244(8) 0.0231(8) 0.0010(7) 0.0043(7) -0.0050(7)
C2 0.0262(9) 0.0222(9) 0.0273(9) 0.0010(7) 0.0042(7) -0.0018(7)
C3 0.0206(8) 0.0254(9) 0.0252(8) 0.0025(7) 0.0030(6) -0.0010(7)
C4 0.0202(8) 0.0330(10) 0.0251(8) 0.0053(7) 0.0039(6) -0.0018(7)
C5 0.0553(14) 0.0330(11) 0.0292(10) -0.0041(8) 0.0092(9) -0.0045(10)
C6 0.0296(10) 0.0381(11) 0.0286(9) 0.0060(8) -0.0037(7) -0.0109(8)
C7 0.0270(10) 0.0632(15) 0.0260(10) 0.0018(9) 0.0050(7) 0.0085(9)
C8 0.0316(11) 0.0437(12) 0.0392(12) 0.0179(10) -0.0002(9) -0.0105(9)
C9 0.0337(12) 0.0317(11) 0.0876(19) -0.0066(12) 0.0331(12) -0.0001(9)
C10 0.0533(16) 0.0384(13) 0.097(2) -0.0060(14) 0.0409(16) 0.0076(11)
C11 0.0739(18) 0.0357(13) 0.0566(15) -0.0112(11) 0.0303(13) -0.0051(12)
C12 0.0643(16) 0.0236(10) 0.0639(16) -0.0059(10) 0.0356(13) -0.0064(10)
C13 0.0274(11) 0.0672(17) 0.0478(13) 0.0172(12) -0.0088(9) -0.0077(11)
C14 0.0408(12) 0.0450(13) 0.0422(12) -0.0061(10) -0.0108(10) 0.0123(10)
C15 0.0495(13) 0.0414(12) 0.0360(11) 0.0119(10) -0.0012(9) 0.0107(10)
C16 0.0347(11) 0.0440(12) 0.0317(10) 0.0124(9) 0.0066(8) 0.0024(9)

loop_
_atom_type_symbol
_atom_type_description
_atom_type_scat_dispersion_real
_atom_type_scat_dispersion_imag
_atom_type_scat_source
C C 0.0033 0.0016 'International Tables Vol C Tables 4.2.6.8 and 6.1.1.4'
H H 0.0000 0.0000 'International Tables Vol C Tables 4.2.6.8 and 6.1.1.4'
O O 0.0106 0.0060 'International Tables Vol C Tables 4.2.6.8 and 6.1.1.4'
Mg Mg 0.0486 0.0363 'International Tables Vol C Tables 4.2.6.8 and 6.1.1.4'

loop_
_geom_angle_atom_site_label_1
_geom_angle_atom_site_label_2
_geom_angle_atom_site_label_3
_geom_angle
_geom_angle_site_symmetry_1
_geom_angle_site_symmetry_3
O1 Mg1 O2 89.76(6) . .
O1 Mg1 C4 112.61(7) . 3_756
O2 Mg1 C4 106.61(6) . 3_756
O1 Mg1 C1 111.75(6) . .
O2 Mg1 C1 107.71(6) . .
C4 Mg1 C1 122.86(7) 3_756 .
C12 O1 C9 108.81(15) . .
C12 O1 Mg1 119.67(12) . .
C9 O1 Mg1 131.32(12) . .
C16 O2 C13 109.01(15) . .
C16 O2 Mg1 125.73(11) . .
C13 O2 Mg1 123.63(12) . .
C6 C1 C5 106.14(16) . .
C6 C1 C2 108.98(14) . .
C5 C1 C2 106.62(16) . .
C6 C1 Mg1 114.55(13) . .
C5 C1 Mg1 108.79(12) . .
C2 C1 Mg1 111.33(11) . .
C3 C2 C1 116.19(15) . .
C3 C2 H2B 107.6(11) . .
C1 C2 H2B 109.4(11) . .
C3 C2 H2A 108.8(12) . .
C1 C2 H2A 108.2(12) . .
H2B C2 H2A 106.3(17) . .
C2 C3 C4 117.58(15) . .
C2 C3 H3B 108.0(11) . .
C4 C3 H3B 108.9(10) . .
C2 C3 H3A 108.9(11) . .
C4 C3 H3A 109.3(11) . .
H3B C3 H3A 103.3(15) . .
C8 C4 C7 106.63(17) . .
C8 C4 C3 108.77(15) . .
C7 C4 C3 106.22(15) . .
C8 C4 Mg1 121.71(13) . 3_756
C7 C4 Mg1 104.91(13) . 3_756
C3 C4 Mg1 107.59(11) . 3_756
C1 C5 H5C 113.2(15) . .
C1 C5 H5B 110.8(12) . .
H5C C5 H5B 106.8(18) . .
C1 C5 H5A 112.2(13) . .
H5C C5 H5A 108.2(19) . .
H5B C5 H5A 105.2(18) . .
C1 C6 H6C 112.1(13) . .
C1 C6 H6B 112.1(13) . .
H6C C6 H6B 105.2(18) . .
C1 C6 H6A 114.8(13) . .
H6C C6 H6A 108.8(19) . .
H6B C6 H6A 103.0(19) . .
C4 C7 H7C 113.8(13) . .
C4 C7 H7B 110.6(14) . .
H7C C7 H7B 107.2(18) . .
C4 C7 H7A 111.6(15) . .
H7C C7 H7A 109.0(19) . .
H7B C7 H7A 104(2) . .
C4 C8 H8B 111.7(15) . .
C4 C8 H8A 111.1(13) . .
H8B C8 H8A 105(2) . .
C4 C8 H8C 112.2(13) . .
H8B C8 H8C 111.2(19) . .
H8A C8 H8C 105.6(18) . .
O1 C9 C10 105.34(19) . .
O1 C9 H9A 105(2) . .
C10 C9 H9A 115(2) . .
O1 C9 H9B 109(2) . .
C10 C9 H9B 114(2) . .
H9A C9 H9B 108(3) . .
C9 C10 C11 102.7(2) . .
C9 C10 H10A 114(2) . .
C11 C10 H10A 119(2) . .
C9 C10 H10B 110(2) . .
C11 C10 H10B 85.4(19) . .
H10A C10 H10B 121(3) . .
C12 C11 C10 102.6(2) . .
C12 C11 H11A 112.4(16) . .
C10 C11 H11A 113.4(16) . .
C12 C11 H11B 107.6(19) . .
C10 C11 H11B 108.3(19) . .
H11A C11 H11B 112(2) . .
O1 C12 C11 106.30(18) . .
O1 C12 H12B 107(2) . .
C11 C12 H12B 110(2) . .
O1 C12 H12A 110(2) . .
C11 C12 H12A 115(2) . .
H12B C12 H12A 108(3) . .
O2 C13 C14 104.86(18) . .
O2 C13 H13B 103.8(17) . .
C14 C13 H13B 110.8(17) . .
O2 C13 H13A 107.9(16) . .
C14 C13 H13A 115.1(17) . .
H13B C13 H13A 113(2) . .
C15 C14 C13 101.67(18) . .
C15 C14 H14A 112.9(14) . .
C13 C14 H14A 113.1(14) . .
C15 C14 H14B 109.1(16) . .
C13 C14 H14B 111.2(16) . .
H14A C14 H14B 109(2) . .
C14 C15 C16 102.30(17) . .
C14 C15 H15A 108.1(14) . .
C16 C15 H15A 113.0(14) . .
C14 C15 H15B 112.3(18) . .
C16 C15 H15B 111.5(17) . .
H15A C15 H15B 110(2) . .
O2 C16 C15 106.00(17) . .
O2 C16 H16A 105.9(13) . .
C15 C16 H16A 112.5(14) . .
O2 C16 H16B 107.5(15) . .
C15 C16 H16B 114.0(14) . .
H16A C16 H16B 110(2) . .

loop_
_geom_bond_atom_site_label_1
_geom_bond_atom_site_label_2
_geom_bond_distance
_geom_bond_site_symmetry_2
Mg1 O1 2.0969(13) .
Mg1 O2 2.0972(13) .
Mg1 C4 2.1896(18) 3_756
Mg1 C1 2.1909(18) .
O1 C12 1.447(2) .
O1 C9 1.453(2) .
O2 C16 1.443(2) .
O2 C13 1.455(2) .
C1 C6 1.530(3) .
C1 C5 1.531(3) .
C1 C2 1.536(2) .
C2 C3 1.529(2) .
C2 H2B 1.01(2) .
C2 H2A 1.01(2) .
C3 C4 1.539(2) .
C3 H3B 1.00(2) .
C3 H3A 1.00(2) .
C4 C8 1.522(3) .
C4 C7 1.535(3) .
C4 Mg1 2.1896(18) 3_756
C5 H5C 0.97(3) .
C5 H5B 1.01(2) .
C5 H5A 1.06(3) .
C6 H6C 1.00(2) .
C6 H6B 1.02(2) .
C6 H6A 1.00(2) .
C7 H7C 0.98(2) .
C7 H7B 0.99(2) .
C7 H7A 1.05(3) .
C8 H8B 0.99(3) .
C8 H8A 0.96(2) .
C8 H8C 1.04(2) .
C9 C10 1.505(3) .
C9 H9A 0.96(3) .
C9 H9B 0.98(3) .
C10 C11 1.509(4) .
C10 H10A 0.82(3) .
C10 H10B 1.05(4) .
C11 C12 1.483(3) .
C11 H11A 1.07(3) .
C11 H11B 1.11(4) .
C12 H12B 0.91(3) .
C12 H12A 1.01(4) .
C13 C14 1.510(3) .
C13 H13B 0.98(3) .
C13 H13A 0.96(3) .
C14 C15 1.511(3) .
C14 H14A 0.95(2) .
C14 H14B 0.93(3) .
C15 C16 1.514(3) .
C15 H15A 1.03(3) .
C15 H15B 0.98(3) .
C16 H16A 1.01(3) .
C16 H16B 0.98(3) .
